data_4072540
loop_
_publ_author_name
'Chan, Wing Yan'
'Lough, Alan J.'
'Manners, Ian'

_publ_section_title
;
 Synthesis, Characterization, and Photocontrolled Ring-Opening
 Polymerization of Sila[1]ferrocenophanes with Multiple Alkyne
 Substituents
;
_journal_issue 5
_journal_name_full Organometallics
_journal_page_first 1217
_journal_paper_doi 10.1021/om060767l
_journal_volume 26
_journal_year 2007
_chemical_formula_moiety 'C22 H26 Fe Si'
_chemical_formula_sum 'C22 H26 Fe Si'
_chemical_formula_weight 374.37
_chemical_name_systematic
; 
 ? 
;
_space_group_IT_number 14
_symmetry_cell_setting monoclinic
_symmetry_space_group_name_Hall '-P 2ybc'
_symmetry_space_group_name_H-M 'P 1 21/c 1'
_atom_sites_solution_hydrogens geom
_atom_sites_solution_primary direct
_atom_sites_solution_secondary difmap
_audit_creation_method SHELXL-97
_cell_angle_alpha 90.00
_cell_angle_beta 106.64(3)
_cell_angle_gamma 90.00
_cell_formula_units_Z 4
_cell_length_a 14.4265(3)
_cell_length_b 12.7510(5)
_cell_length_c 11.5855(5)
_cell_measurement_reflns_used 15651
_cell_measurement_temperature 150(1)
_cell_measurement_theta_max 27.5
_cell_measurement_theta_min 2.6
_cell_volume 2041.9(3)
_computing_cell_refinement 'Denzo-SMN (Otwinowski & Minor, 1997)'
_computing_data_collection 'Collect (Nonius BV, 1997-2002)'
_computing_data_reduction Denzo-SMN
_computing_molecular_graphics 'SHELXTL V6.12'
_computing_publication_material 'SHELXTL V6.12'
_computing_structure_refinement 'SHELXTL V6.12(Sheldrick, 2001)'
_computing_structure_solution 'SIR-92 (Altomare et al., 1993)'
_diffrn_ambient_temperature 150(1)
_diffrn_detector_area_resol_mean 9
_diffrn_measured_fraction_theta_full 0.993
_diffrn_measured_fraction_theta_max 0.993
_diffrn_measurement_device_type 'Nonius KappaCCD'
_diffrn_measurement_method '\f scans and \w scans with \k offsets'
_diffrn_radiation_monochromator graphite
_diffrn_radiation_source 'fine-focus sealed tube'
_diffrn_radiation_type MoK\a
_diffrn_radiation_wavelength 0.71073
_diffrn_reflns_av_R_equivalents 0.0974
_diffrn_reflns_av_sigmaI/netI 0.0941
_diffrn_reflns_limit_h_max 18
_diffrn_reflns_limit_h_min -16
_diffrn_reflns_limit_k_max 16
_diffrn_reflns_limit_k_min -16
_diffrn_reflns_limit_l_max 14
_diffrn_reflns_limit_l_min -15
_diffrn_reflns_number 17865
_diffrn_reflns_theta_full 27.52
_diffrn_reflns_theta_max 27.52
_diffrn_reflns_theta_min 2.56
_diffrn_standards_decay_% 0
_diffrn_standards_interval_count 0
_diffrn_standards_interval_time 0
_diffrn_standards_number 0
_exptl_absorpt_coefficient_mu 0.797
_exptl_absorpt_correction_T_max 0.927
_exptl_absorpt_correction_T_min 0.863
_exptl_absorpt_correction_type multi-scan
_exptl_absorpt_process_details
; 
multi-scan from symmetry-related measurements 
 Sortav (Blessing 1995) 
;
_exptl_crystal_density_diffrn 1.218
_exptl_crystal_density_method 'not measured'
_exptl_crystal_description block
_exptl_crystal_F_000 792
_exptl_crystal_size_max 0.10
_exptl_crystal_size_mid 0.10
_exptl_crystal_size_min 0.10
_refine_diff_density_max 0.576
_refine_diff_density_min -0.454
_refine_diff_density_rms 0.086
_refine_ls_extinction_coef none
_refine_ls_extinction_expression Fc^*^=kFc[1+0.001xFc^2^\l^3^/sin(2\q)]^-1/4^
_refine_ls_goodness_of_fit_ref 1.034
_refine_ls_hydrogen_treatment constr
_refine_ls_matrix_type full
_refine_ls_number_parameters 254
_refine_ls_number_reflns 4668
_refine_ls_number_restraints 31
_refine_ls_restrained_S_all 1.031
_refine_ls_R_factor_all 0.1245
_refine_ls_R_factor_gt 0.0557
_refine_ls_shift/su_max 0.001
_refine_ls_shift/su_mean 0.000
_refine_ls_structure_factor_coef Fsqd
_refine_ls_weighting_details 'calc w=1/[\s^2^(Fo^2^)+(0.0651P)^2^+1.1923P] where P=(Fo^2^+2Fc^2^)/3'
_refine_ls_weighting_scheme calc
_refine_ls_wR_factor_gt 0.1301
_refine_ls_wR_factor_ref 0.1589
_reflns_number_gt 2682
_reflns_number_total 4668
_reflns_threshold_expression I>2\s(I)
_cod_data_source_file om060767lsi20060816_110537.cif
_cod_data_source_block k03228a
_cod_depositor_comments
;
The following automatic conversions were performed:

'_symmetry_cell_setting' value 'Monoclinic' changed to 'monoclinic'
according to /home/saulius/struct/CIF-dictionaries/cif_core.dic
dictionary named 'cif_core.dic' version 2.4.1 from 2010-06-29.

Automatic conversion script
Id: cif_fix_values 1715 2011-07-08 13:25:40Z adriana 
;
_cod_original_cell_volume 2041.92(13)
_cod_original_sg_symbol_H-M 'P 21/c'
_cod_database_code 4072540

loop_
_symmetry_equiv_pos_as_xyz
'x, y, z'
'-x, y+1/2, -z+1/2'
'-x, -y, -z'
'x, -y-1/2, z-1/2'

loop_
_atom_site_label
_atom_site_type_symbol
_atom_site_fract_x
_atom_site_fract_y
_atom_site_fract_z
_atom_site_U_iso_or_equiv
_atom_site_adp_type
_atom_site_occupancy
_atom_site_symmetry_multiplicity
_atom_site_calc_flag
_atom_site_refinement_flags
_atom_site_disorder_assembly
_atom_site_disorder_group
Fe1 Fe 0.36305(4) 0.12487(4) 0.56464(5) 0.03205(19) Uani 1 1 d . . .
Si1 Si 0.25027(7) 0.13329(8) 0.33790(9) 0.0319(3) Uani 1 1 d . . .
C1 C 0.3655(3) 0.2045(3) 0.4155(3) 0.0318(8) Uani 1 1 d . . .
C2 C 0.3657(3) 0.2762(3) 0.5127(3) 0.0361(9) Uani 1 1 d . . .
H2A H 0.3149 0.3300 0.5114 0.043 Uiso 1 1 calc R . .
C3 C 0.4492(3) 0.2565(3) 0.6111(4) 0.0407(10) Uani 1 1 d . . .
H3A H 0.4660 0.2927 0.6909 0.049 Uiso 1 1 calc R . .
C4 C 0.5029(3) 0.1737(3) 0.5780(4) 0.0405(9) Uani 1 1 d . . .
H4A H 0.5638 0.1418 0.6303 0.049 Uiso 1 1 calc R . .
C5 C 0.4521(3) 0.1422(3) 0.4578(3) 0.0326(8) Uani 1 1 d . . .
H5A H 0.4724 0.0847 0.4115 0.039 Uiso 1 1 calc R . .
C6 C 0.2379(3) 0.0576(3) 0.4712(3) 0.0355(9) Uani 1 1 d . . .
C7 C 0.2252(3) 0.1159(3) 0.5724(3) 0.0384(9) Uani 1 1 d . . .
H7A H 0.1807 0.1771 0.5665 0.046 Uiso 1 1 calc R . .
C8 C 0.2864(3) 0.0752(3) 0.6811(4) 0.0433(10) Uani 1 1 d . . .
H8A H 0.2934 0.1029 0.7638 0.052 Uiso 1 1 calc R . .
C9 C 0.3392(3) -0.0105(3) 0.6509(4) 0.0427(10) Uani 1 1 d . . .
H9A H 0.3896 -0.0534 0.7088 0.051 Uiso 1 1 calc R . .
C10 C 0.3094(3) -0.0214(3) 0.5236(4) 0.0391(9) Uani 1 1 d . . .
H10A H 0.3350 -0.0746 0.4772 0.047 Uiso 1 1 calc R . .
C11 C 0.2704(3) 0.0452(3) 0.2244(3) 0.0369(9) Uani 1 1 d . . .
C12 C 0.2918(3) -0.0177(3) 0.1575(3) 0.0360(9) Uani 1 1 d . . .
C13 C 0.3175(3) -0.0925(3) 0.0756(4) 0.0436(10) Uani 1 1 d . . .
C14 C 0.2508(5) -0.0736(4) -0.0524(4) 0.0714(16) Uani 1 1 d . . .
H14A H 0.2608 -0.0023 -0.0782 0.107 Uiso 1 1 calc R . .
H14B H 0.1832 -0.0820 -0.0527 0.107 Uiso 1 1 calc R . .
H14C H 0.2659 -0.1244 -0.1079 0.107 Uiso 1 1 calc R . .
C15 C 0.4239(4) -0.0759(4) 0.0812(5) 0.0688(16) Uani 1 1 d . . .
H15A H 0.4331 -0.0039 0.0569 0.103 Uiso 1 1 calc R . .
H15B H 0.4420 -0.1252 0.0265 0.103 Uiso 1 1 calc R . .
H15C H 0.4646 -0.0879 0.1636 0.103 Uiso 1 1 calc R . .
C16 C 0.3015(4) -0.2049(3) 0.1129(4) 0.0537(12) Uani 1 1 d . . .
H16A H 0.3438 -0.2185 0.1941 0.081 Uiso 1 1 calc R . .
H16B H 0.3166 -0.2545 0.0561 0.081 Uiso 1 1 calc R . .
H16C H 0.2338 -0.2136 0.1121 0.081 Uiso 1 1 calc R . .
C17 C 0.1483(3) 0.2215(3) 0.2830(4) 0.0408(10) Uani 1 1 d . A .
C18 C 0.0822(3) 0.2813(3) 0.2592(4) 0.0499(11) Uani 1 1 d D . .
C19 C -0.0068(4) 0.3450(4) 0.1998(6) 0.043(3) Uani 0.50 1 d PD A 1
C20 C -0.0846(10) 0.3145(13) 0.2581(10) 0.099(6) Uani 0.50 1 d PD A 1
H20A H -0.0588 0.3200 0.3458 0.149 Uiso 0.50 1 calc PR A 1
H20B H -0.1051 0.2421 0.2361 0.149 Uiso 0.50 1 calc PR A 1
H20C H -0.1402 0.3616 0.2299 0.149 Uiso 0.50 1 calc PR A 1
C21 C 0.0299(12) 0.4550(6) 0.2376(11) 0.110(8) Uani 0.50 1 d PD A 1
H21A H 0.0539 0.4586 0.3256 0.165 Uiso 0.50 1 calc PR A 1
H21B H -0.0231 0.5053 0.2087 0.165 Uiso 0.50 1 calc PR A 1
H21C H 0.0824 0.4721 0.2027 0.165 Uiso 0.50 1 calc PR A 1
C22 C -0.0453(8) 0.3380(9) 0.0636(7) 0.090(4) Uani 0.50 1 d PD A 1
H22A H -0.0671 0.2662 0.0404 0.134 Uiso 0.50 1 calc PR A 1
H22B H 0.0061 0.3567 0.0274 0.134 Uiso 0.50 1 calc PR A 1
H22C H -0.0998 0.3864 0.0350 0.134 Uiso 0.50 1 calc PR A 1
C19* C 0.0035(5) 0.3606(6) 0.2543(6) 0.043(3) Uani 0.50 1 d PD A 2
C20* C -0.0890(8) 0.3048(10) 0.1865(9) 0.081(5) Uani 0.50 1 d PD A 2
H20D H -0.0989 0.2436 0.2328 0.122 Uiso 0.50 1 calc PR A 2
H20E H -0.0839 0.2818 0.1078 0.122 Uiso 0.50 1 calc PR A 2
H20F H -0.1439 0.3529 0.1750 0.122 Uiso 0.50 1 calc PR A 2
C21* C 0.0164(10) 0.4586(6) 0.1804(10) 0.071(5) Uani 0.50 1 d PD A 2
H21D H 0.0207 0.4363 0.1011 0.107 Uiso 0.50 1 calc PR A 2
H21E H 0.0758 0.4956 0.2232 0.107 Uiso 0.50 1 calc PR A 2
H21F H -0.0392 0.5055 0.1702 0.107 Uiso 0.50 1 calc PR A 2
C22* C -0.0027(7) 0.3971(8) 0.3766(7) 0.070(3) Uani 0.50 1 d PD A 2
H22D H -0.0125 0.3364 0.4236 0.106 Uiso 0.50 1 calc PR A 2
H22E H -0.0570 0.4458 0.3658 0.106 Uiso 0.50 1 calc PR A 2
H22F H 0.0576 0.4326 0.4194 0.106 Uiso 0.50 1 calc PR A 2

loop_
_atom_site_aniso_label
_atom_site_aniso_U_11
_atom_site_aniso_U_22
_atom_site_aniso_U_33
_atom_site_aniso_U_23
_atom_site_aniso_U_13
_atom_site_aniso_U_12
Fe1 0.0361(3) 0.0247(3) 0.0390(3) 0.0005(2) 0.0166(2) 0.0001(2)
Si1 0.0303(6) 0.0268(5) 0.0417(6) -0.0006(4) 0.0152(5) 0.0016(4)
C1 0.033(2) 0.0241(17) 0.043(2) 0.0024(16) 0.0187(17) -0.0035(16)
C2 0.041(2) 0.0243(19) 0.049(2) 0.0004(17) 0.0222(19) -0.0030(16)
C3 0.040(2) 0.038(2) 0.046(2) -0.0106(19) 0.0162(19) -0.0108(19)
C4 0.033(2) 0.043(2) 0.044(2) 0.0015(19) 0.0098(18) -0.0033(19)
C5 0.030(2) 0.031(2) 0.039(2) 0.0002(16) 0.0137(16) -0.0001(16)
C6 0.034(2) 0.029(2) 0.049(2) -0.0016(17) 0.0213(18) -0.0056(16)
C7 0.039(2) 0.035(2) 0.048(2) 0.0013(19) 0.0244(19) 0.0001(18)
C8 0.053(3) 0.035(2) 0.050(2) 0.0035(19) 0.029(2) -0.005(2)
C9 0.047(3) 0.035(2) 0.050(2) 0.0074(19) 0.019(2) -0.0006(19)
C10 0.045(3) 0.0221(18) 0.056(3) -0.0011(18) 0.024(2) -0.0002(17)
C11 0.033(2) 0.032(2) 0.046(2) 0.0002(18) 0.0126(18) 0.0017(17)
C12 0.040(2) 0.0262(19) 0.042(2) 0.0041(17) 0.0126(18) -0.0038(17)
C13 0.059(3) 0.031(2) 0.043(2) -0.0052(18) 0.018(2) -0.004(2)
C14 0.125(5) 0.045(3) 0.041(3) -0.006(2) 0.019(3) -0.008(3)
C15 0.082(4) 0.043(3) 0.103(4) -0.018(3) 0.062(3) 0.002(3)
C16 0.072(3) 0.031(2) 0.056(3) -0.007(2) 0.015(2) -0.001(2)
C17 0.036(2) 0.036(2) 0.052(2) 0.0034(19) 0.0143(19) 0.0039(19)
C18 0.035(3) 0.042(2) 0.076(3) 0.007(2) 0.021(2) 0.003(2)
C19 0.024(5) 0.042(5) 0.055(7) -0.017(5) -0.003(4) 0.000(4)
C20 0.057(9) 0.127(13) 0.133(14) 0.051(12) 0.057(10) 0.042(8)
C21 0.080(11) 0.043(8) 0.17(2) 0.006(9) -0.025(13) 0.029(7)
C22 0.064(8) 0.127(11) 0.072(7) 0.022(8) 0.011(6) 0.040(8)
C19* 0.027(5) 0.040(6) 0.056(7) -0.024(5) -0.001(4) 0.004(4)
C20* 0.040(7) 0.083(9) 0.118(13) 0.019(9) 0.017(8) 0.014(6)
C21* 0.037(7) 0.067(9) 0.104(11) 0.048(7) 0.012(8) 0.028(6)
C22* 0.061(7) 0.077(7) 0.078(7) -0.018(6) 0.028(6) 0.029(6)

loop_
_atom_type_symbol
_atom_type_description
_atom_type_scat_dispersion_real
_atom_type_scat_dispersion_imag
_atom_type_scat_source
C C 0.0033 0.0016 'International Tables Vol C Tables 4.2.6.8 and 6.1.1.4'
H H 0.0000 0.0000 'International Tables Vol C Tables 4.2.6.8 and 6.1.1.4'
Si Si 0.0817 0.0704 'International Tables Vol C Tables 4.2.6.8 and 6.1.1.4'
Fe Fe 0.3463 0.8444 'International Tables Vol C Tables 4.2.6.8 and 6.1.1.4'

loop_
_geom_angle_atom_site_label_1
_geom_angle_atom_site_label_2
_geom_angle_atom_site_label_3
_geom_angle
C6 Fe1 C1 89.23(15)
C6 Fe1 C7 41.98(15)
C1 Fe1 C7 109.04(16)
C6 Fe1 C10 41.96(15)
C1 Fe1 C10 111.28(15)
C7 Fe1 C10 69.07(16)
C6 Fe1 C2 109.67(16)
C1 Fe1 C2 42.09(14)
C7 Fe1 C2 99.77(16)
C10 Fe1 C2 147.90(17)
C6 Fe1 C5 110.14(15)
C1 Fe1 C5 41.76(14)
C7 Fe1 C5 146.56(16)
C10 Fe1 C5 102.89(15)
C2 Fe1 C5 69.33(15)
C6 Fe1 C3 150.06(16)
C1 Fe1 C3 69.92(15)
C7 Fe1 C3 124.11(16)
C10 Fe1 C3 166.27(17)
C2 Fe1 C3 40.71(16)
C5 Fe1 C3 68.46(15)
C6 Fe1 C9 69.93(16)
C1 Fe1 C9 151.67(15)
C7 Fe1 C9 68.25(16)
C10 Fe1 C9 40.54(16)
C2 Fe1 C9 163.13(16)
C5 Fe1 C9 127.21(15)
C3 Fe1 C9 136.22(17)
C6 Fe1 C8 69.89(16)
C1 Fe1 C8 148.89(16)
C7 Fe1 C8 40.36(16)
C10 Fe1 C8 68.38(16)
C2 Fe1 C8 122.91(16)
C5 Fe1 C8 167.45(15)
C3 Fe1 C8 118.17(16)
C9 Fe1 C8 40.40(15)
C6 Fe1 C4 150.68(16)
C1 Fe1 C4 69.96(16)
C7 Fe1 C4 164.30(16)
C10 Fe1 C4 126.37(16)
C2 Fe1 C4 68.63(16)
C5 Fe1 C4 40.81(15)
C3 Fe1 C4 40.28(15)
C9 Fe1 C4 120.42(17)
C8 Fe1 C4 137.03(17)
C6 Fe1 Si1 44.49(11)
C1 Fe1 Si1 44.75(11)
C7 Fe1 Si1 73.47(12)
C10 Fe1 Si1 73.80(12)
C2 Fe1 Si1 74.16(11)
C5 Fe1 Si1 73.13(11)
C3 Fe1 Si1 112.06(12)
C9 Fe1 Si1 111.70(13)
C8 Fe1 Si1 111.37(13)
C4 Fe1 Si1 111.57(12)
C11 Si1 C17 114.31(19)
C11 Si1 C6 110.57(17)
C17 Si1 C6 110.42(18)
C11 Si1 C1 109.99(17)
C17 Si1 C1 112.61(18)
C6 Si1 C1 97.74(17)
C11 Si1 Fe1 120.63(13)
C17 Si1 Fe1 125.05(14)
C6 Si1 Fe1 48.87(12)
C1 Si1 Fe1 48.89(11)
C5 C1 C2 105.9(3)
C5 C1 Si1 117.2(3)
C2 C1 Si1 118.7(3)
C5 C1 Fe1 69.9(2)
C2 C1 Fe1 69.4(2)
Si1 C1 Fe1 86.35(14)
C3 C2 C1 108.9(3)
C3 C2 Fe1 71.2(2)
C1 C2 Fe1 68.52(19)
C2 C3 C4 108.4(3)
C2 C3 Fe1 68.1(2)
C4 C3 Fe1 70.2(2)
C3 C4 C5 107.6(4)
C3 C4 Fe1 69.6(2)
C5 C4 Fe1 68.1(2)
C4 C5 C1 109.2(3)
C4 C5 Fe1 71.1(2)
C1 C5 Fe1 68.3(2)
C7 C6 C10 105.0(3)
C7 C6 Si1 118.0(3)
C10 C6 Si1 118.7(3)
C7 C6 Fe1 69.3(2)
C10 C6 Fe1 69.4(2)
Si1 C6 Fe1 86.64(15)
C8 C7 C6 110.0(4)
C8 C7 Fe1 71.8(2)
C6 C7 Fe1 68.7(2)
C7 C8 C9 107.7(4)
C7 C8 Fe1 67.8(2)
C9 C8 Fe1 69.8(2)
C10 C9 C8 107.7(4)
C10 C9 Fe1 67.9(2)
C8 C9 Fe1 69.8(2)
C9 C10 C6 109.7(3)
C9 C10 Fe1 71.6(2)
C6 C10 Fe1 68.6(2)
C12 C11 Si1 173.4(4)
C11 C12 C13 179.2(4)
C12 C13 C15 108.6(3)
C12 C13 C16 109.8(3)
C15 C13 C16 110.3(4)
C12 C13 C14 108.5(4)
C15 C13 C14 111.2(4)
C16 C13 C14 108.4(4)
C18 C17 Si1 173.2(4)
C17 C18 C19 166.3(5)
C17 C18 C19* 169.2(5)
C19 C18 C19* 24.4(3)
C18 C19 C20 107.5(8)
C18 C19 C21 100.7(7)
C20 C19 C21 110.5(3)
C18 C19 C22 116.9(6)
C20 C19 C22 110.5(3)
C21 C19 C22 110.4(3)
C18 C19* C20* 104.3(9)
C18 C19* C22* 114.5(6)
C20* C19* C22* 110.4(4)
C18 C19* C21* 110.5(6)
C20* C19* C21* 108.5(5)
C22* C19* C21* 108.4(5)

loop_
_geom_bond_atom_site_label_1
_geom_bond_atom_site_label_2
_geom_bond_distance
Fe1 C6 2.012(4)
Fe1 C1 2.013(4)
Fe1 C7 2.020(4)
Fe1 C10 2.023(4)
Fe1 C2 2.025(4)
Fe1 C5 2.035(4)
Fe1 C3 2.066(4)
Fe1 C9 2.072(4)
Fe1 C8 2.073(4)
Fe1 C4 2.074(4)
Fe1 Si1 2.6667(14)
Si1 C11 1.815(4)
Si1 C17 1.816(4)
Si1 C6 1.872(4)
Si1 C1 1.881(4)
C1 C5 1.443(5)
C1 C2 1.450(5)
C2 C3 1.423(6)
C3 C4 1.426(5)
C4 C5 1.433(5)
C6 C7 1.444(5)
C6 C10 1.445(5)
C7 C8 1.413(6)
C8 C9 1.431(6)
C9 C10 1.419(6)
C11 C12 1.215(5)
C12 C13 1.466(5)
C13 C15 1.533(7)
C13 C16 1.533(6)
C13 C14 1.538(6)
C17 C18 1.190(6)
C18 C19 1.509(7)
C18 C19* 1.509(7)
C19 C20 1.517(5)
C19 C21 1.518(5)
C19 C22 1.519(5)
C19* C20* 1.518(5)
C19* C22* 1.518(5)
C19* C21* 1.556(11)
